data_1520425
loop_
_publ_author_name
'Spencer, John'
'Patel, Hiren'
'Callear, Samantha K.'
'Hursthouse, Michael B.'

_publ_section_title
;
 C10H15N3O2S
;
_journal_name_full 'Crystal Structure Report Archive'
_journal_page_first 645
_journal_year 2009
_chemical_formula_sum 'C10 H15 N3 O2 S'
_chemical_formula_weight 241.31
_space_group_IT_number 14
_symmetry_cell_setting monoclinic
_symmetry_space_group_name_Hall '-P 2ybc'
_symmetry_space_group_name_H-M 'P 1 21/c 1'
_atom_sites_solution_hydrogens geom
_atom_sites_solution_primary direct
_atom_sites_solution_secondary difmap
_cell_angle_alpha 90.00
_cell_angle_beta 93.743(4)
_cell_angle_gamma 90.00
_cell_formula_units_Z 4
_cell_length_a 20.4469(13)
_cell_length_b 5.6971(3)
_cell_length_c 9.6808(5)
_cell_measurement_reflns_used 17440
_cell_measurement_temperature 120(2)
_cell_measurement_theta_max 27.48
_cell_measurement_theta_min 2.91
_cell_volume 1125.29(11)
_computing_cell_refinement 'DENZO (Otwinowski & Minor, 1997) & COLLECT (Hooft, R.W.W., 1998)'
_computing_data_collection 'COLLECT (Hooft, R.W.W., 1998)'
_computing_data_reduction 'DENZO (Otwinowski & Minor, 1997) & COLLECT (Hooft, R.W.W., 1998)'
_computing_structure_refinement 'SHELXL-97 (Sheldrick, 2008)'
_diffrn_ambient_temperature 120(2)
_diffrn_measured_fraction_theta_full 0.997
_diffrn_measured_fraction_theta_max 0.997
_diffrn_measurement_device_type 'Bruker-Nonius APEX II CCD camera on \k-goniostat'
_diffrn_measurement_method '\f & \w scans'
_diffrn_radiation_monochromator '10cm confocal mirrors'
_diffrn_radiation_source 'Bruker-Nonius FR591 rotating anode'
_diffrn_radiation_type MoK\a
_diffrn_radiation_wavelength 0.71073
_diffrn_reflns_av_R_equivalents 0.1029
_diffrn_reflns_av_sigmaI/netI 0.0894
_diffrn_reflns_limit_h_max 24
_diffrn_reflns_limit_h_min -24
_diffrn_reflns_limit_k_max 6
_diffrn_reflns_limit_k_min -6
_diffrn_reflns_limit_l_max 11
_diffrn_reflns_limit_l_min -11
_diffrn_reflns_number 8885
_diffrn_reflns_theta_full 25.00
_diffrn_reflns_theta_max 25.02
_diffrn_reflns_theta_min 3.00
_exptl_absorpt_coefficient_mu 0.277
_exptl_absorpt_correction_T_max 0.9972
_exptl_absorpt_correction_T_min 0.9390
_exptl_absorpt_correction_type multi-scan
_exptl_absorpt_process_details 'SADABS 2007/2 (Sheldrick, G.M., 2007)'
_exptl_crystal_colour colourless
_exptl_crystal_density_diffrn 1.424
_exptl_crystal_density_method 'not measured'
_exptl_crystal_description lath
_exptl_crystal_F_000 512
_exptl_crystal_size_max 0.23
_exptl_crystal_size_mid 0.03
_exptl_crystal_size_min 0.01
_refine_diff_density_max 0.394
_refine_diff_density_min -0.402
_refine_diff_density_rms 0.096
_refine_ls_extinction_method none
_refine_ls_goodness_of_fit_ref 1.143
_refine_ls_hydrogen_treatment constr
_refine_ls_matrix_type full
_refine_ls_number_parameters 146
_refine_ls_number_reflns 1981
_refine_ls_number_restraints 0
_refine_ls_restrained_S_all 1.143
_refine_ls_R_factor_all 0.1461
_refine_ls_R_factor_gt 0.0876
_refine_ls_shift/su_max 0.012
_refine_ls_shift/su_mean 0.002
_refine_ls_structure_factor_coef Fsqd
_refine_ls_weighting_details 'calc w=1/[\s^2^(Fo^2^)+(0.0000P)^2^+6.1699P] where P=(Fo^2^+2Fc^2^)/3'
_refine_ls_weighting_scheme calc
_refine_ls_wR_factor_gt 0.1490
_refine_ls_wR_factor_ref 0.1760
_reflns_number_gt 1289
_reflns_number_total 1981
_reflns_threshold_expression >2\s(I)
_cod_data_source_file eCrystal-645.cif
_cod_data_source_block 2008src1291p21c
_cod_depositor_comments
;
Citation :
Spencer, John and Patel, Hiren and Callear, Samantha K. and 
Hursthouse, Michael B. (2009) 
University of Southampton, Crystal Structure Report Archive. 
(doi:10.5258/ecrystals/645)

More at:
http://ecrystals.chem.soton.ac.uk/645/
;
_cod_original_sg_symbol_H-M P21/c
_cod_database_code 1520425

loop_
_symmetry_equiv_pos_as_xyz
'x, y, z'
'-x, y+1/2, -z+1/2'
'-x, -y, -z'
'x, -y-1/2, z-1/2'

loop_
_atom_site_label
_atom_site_type_symbol
_atom_site_fract_x
_atom_site_fract_y
_atom_site_fract_z
_atom_site_U_iso_or_equiv
_atom_site_adp_type
_atom_site_occupancy
_atom_site_symmetry_multiplicity
_atom_site_calc_flag
_atom_site_refinement_flags
_atom_site_disorder_assembly
_atom_site_disorder_group
C2 C 0.1045(3) 0.3398(12) -0.1517(6) 0.0335(16) Uani 1 1 d . . .
H2 H 0.1001 0.2143 -0.2163 0.040 Uiso 1 1 calc R . .
C3 C 0.0557(3) 0.5076(13) -0.1562(6) 0.0316(14) Uani 1 1 d . . .
H3 H 0.0189 0.4991 -0.2212 0.038 Uiso 1 1 calc R . .
C4 C 0.0630(3) 0.6884(12) -0.0615(6) 0.0354(16) Uani 1 1 d . . .
H4 H 0.0303 0.8066 -0.0598 0.042 Uiso 1 1 calc R . .
C5 C 0.1173(3) 0.6995(11) 0.0306(6) 0.0265(14) Uani 1 1 d . . .
H5 H 0.1227 0.8258 0.0944 0.032 Uiso 1 1 calc R . .
C6 C 0.1642(2) 0.5214(10) 0.0284(5) 0.0191(12) Uani 1 1 d . . .
C8 C 0.2227(3) 0.6505(10) 0.2462(5) 0.0201(13) Uani 1 1 d . . .
H8A H 0.2031 0.5501 0.3159 0.024 Uiso 1 1 calc R . .
H8B H 0.1959 0.7947 0.2348 0.024 Uiso 1 1 calc R . .
C9 C 0.2917(3) 0.7155(10) 0.2970(6) 0.0233(13) Uani 1 1 d . . .
H9A H 0.3105 0.8271 0.2320 0.028 Uiso 1 1 calc R . .
H9B H 0.2916 0.7913 0.3890 0.028 Uiso 1 1 calc R . .
C11 C 0.3324(3) 0.3807(10) 0.1702(5) 0.0212(13) Uani 1 1 d . . .
H11A H 0.3597 0.2373 0.1781 0.025 Uiso 1 1 calc R . .
H11B H 0.3516 0.4876 0.1030 0.025 Uiso 1 1 calc R . .
C12 C 0.2635(3) 0.3174(10) 0.1202(6) 0.0235(13) Uani 1 1 d . . .
H12A H 0.2637 0.2455 0.0271 0.028 Uiso 1 1 calc R . .
H12B H 0.2459 0.2007 0.1837 0.028 Uiso 1 1 calc R . .
C15 C 0.4529(3) 0.7063(10) 0.3214(6) 0.0246(14) Uani 1 1 d . . .
H15A H 0.4962 0.7044 0.3713 0.037 Uiso 1 1 calc R . .
H15B H 0.4346 0.8650 0.3237 0.037 Uiso 1 1 calc R . .
H15C H 0.4571 0.6588 0.2251 0.037 Uiso 1 1 calc R . .
N1 N 0.1579(2) 0.3413(9) -0.0621(5) 0.0291(12) Uani 1 1 d . . .
N7 N 0.2217(2) 0.5251(8) 0.1139(4) 0.0202(10) Uani 1 1 d . . .
N10 N 0.33163(19) 0.4969(9) 0.3065(4) 0.0175(10) Uani 1 1 d . . .
O13 O 0.42863(18) 0.2792(7) 0.3991(4) 0.0237(9) Uani 1 1 d . . .
O14 O 0.38620(18) 0.6092(7) 0.5315(3) 0.0232(9) Uani 1 1 d . . .
S1 S 0.40063(7) 0.5098(3) 0.40080(13) 0.0199(4) Uani 1 1 d . . .

loop_
_atom_site_aniso_label
_atom_site_aniso_U_11
_atom_site_aniso_U_22
_atom_site_aniso_U_33
_atom_site_aniso_U_23
_atom_site_aniso_U_13
_atom_site_aniso_U_12
C2 0.029(4) 0.038(4) 0.033(3) -0.009(3) -0.002(3) -0.006(3)
C3 0.025(3) 0.042(4) 0.027(3) -0.001(3) -0.005(2) -0.007(4)
C4 0.031(4) 0.042(4) 0.032(3) 0.006(3) -0.003(3) 0.009(3)
C5 0.028(3) 0.031(4) 0.020(3) -0.005(3) -0.001(3) 0.007(3)
C6 0.018(3) 0.020(3) 0.020(3) 0.005(3) 0.006(2) -0.005(3)
C8 0.020(3) 0.017(3) 0.023(3) -0.001(2) 0.001(2) 0.003(2)
C9 0.029(3) 0.019(3) 0.021(3) -0.003(2) -0.002(2) 0.003(3)
C11 0.025(3) 0.022(3) 0.016(3) -0.003(2) -0.001(2) 0.007(3)
C12 0.028(3) 0.017(3) 0.025(3) -0.007(3) -0.005(2) 0.002(3)
C15 0.017(3) 0.028(3) 0.028(3) 0.007(3) -0.001(2) -0.001(3)
N1 0.030(3) 0.029(3) 0.028(3) -0.003(2) -0.002(2) -0.003(2)
N7 0.018(2) 0.018(3) 0.024(2) -0.001(2) -0.0017(19) 0.006(2)
N10 0.017(2) 0.020(2) 0.016(2) 0.000(2) 0.0031(17) 0.001(2)
O13 0.027(2) 0.017(2) 0.026(2) 0.0013(17) -0.0006(17) 0.0026(18)
O14 0.030(2) 0.022(2) 0.0168(18) 0.0004(17) -0.0006(16) 0.0005(18)
S1 0.0230(7) 0.0192(7) 0.0175(6) 0.0002(7) 0.0010(5) 0.0000(7)

loop_
_atom_type_symbol
_atom_type_description
_atom_type_scat_dispersion_real
_atom_type_scat_dispersion_imag
_atom_type_scat_source
C C 0.0033 0.0016 'International Tables Vol C Tables 4.2.6.8 and 6.1.1.4'
H H 0.0000 0.0000 'International Tables Vol C Tables 4.2.6.8 and 6.1.1.4'
N N 0.0061 0.0033 'International Tables Vol C Tables 4.2.6.8 and 6.1.1.4'
O O 0.0106 0.0060 'International Tables Vol C Tables 4.2.6.8 and 6.1.1.4'
S S 0.1246 0.1234 'International Tables Vol C Tables 4.2.6.8 and 6.1.1.4'

loop_
_geom_angle_atom_site_label_1
_geom_angle_atom_site_label_2
_geom_angle_atom_site_label_3
_geom_angle
_geom_angle_site_symmetry_1
_geom_angle_site_symmetry_3
N1 C2 C3 124.7(6) . .
N1 C2 H2 117.7 . .
C3 C2 H2 117.7 . .
C2 C3 C4 116.7(5) . .
C2 C3 H3 121.7 . .
C4 C3 H3 121.6 . .
C5 C4 C3 120.7(6) . .
C5 C4 H4 119.6 . .
C3 C4 H4 119.6 . .
C4 C5 C6 118.7(6) . .
C4 C5 H5 120.6 . .
C6 C5 H5 120.6 . .
N1 C6 N7 116.1(5) . .
N1 C6 C5 121.7(5) . .
N7 C6 C5 122.2(5) . .
N7 C8 C9 111.3(4) . .
N7 C8 H8A 109.4 . .
C9 C8 H8A 109.4 . .
N7 C8 H8B 109.4 . .
C9 C8 H8B 109.4 . .
H8A C8 H8B 108.0 . .
N10 C9 C8 108.2(4) . .
N10 C9 H9A 110.1 . .
C8 C9 H9A 110.1 . .
N10 C9 H9B 110.1 . .
C8 C9 H9B 110.1 . .
H9A C9 H9B 108.4 . .
N10 C11 C12 109.3(4) . .
N10 C11 H11A 109.8 . .
C12 C11 H11A 109.8 . .
N10 C11 H11B 109.8 . .
C12 C11 H11B 109.8 . .
H11A C11 H11B 108.3 . .
N7 C12 C11 110.7(5) . .
N7 C12 H12A 109.5 . .
C11 C12 H12A 109.5 . .
N7 C12 H12B 109.5 . .
C11 C12 H12B 109.5 . .
H12A C12 H12B 108.1 . .
S1 C15 H15A 109.5 . .
S1 C15 H15B 109.5 . .
H15A C15 H15B 109.5 . .
S1 C15 H15C 109.5 . .
H15A C15 H15C 109.5 . .
H15B C15 H15C 109.5 . .
C6 N1 C2 117.5(5) . .
C6 N7 C12 118.8(5) . .
C6 N7 C8 119.3(4) . .
C12 N7 C8 112.6(4) . .
C11 N10 C9 110.9(4) . .
C11 N10 S1 117.4(3) . .
C9 N10 S1 116.6(4) . .
O13 S1 O14 118.5(2) . .
O13 S1 N10 106.5(2) . .
O14 S1 N10 106.9(2) . .
O13 S1 C15 108.9(3) . .
O14 S1 C15 107.4(3) . .
N10 S1 C15 108.2(2) . .

loop_
_geom_bond_atom_site_label_1
_geom_bond_atom_site_label_2
_geom_bond_distance
_geom_bond_site_symmetry_2
C2 N1 1.349(7) .
C2 C3 1.380(9) .
C2 H2 0.9500 .
C3 C4 1.381(9) .
C3 H3 0.9500 .
C4 C5 1.379(8) .
C4 H4 0.9500 .
C5 C6 1.398(8) .
C5 H5 0.9500 .
C6 N1 1.350(7) .
C6 N7 1.394(6) .
C8 N7 1.465(7) .
C8 C9 1.510(7) .
C8 H8A 0.9900 .
C8 H8B 0.9900 .
C9 N10 1.489(7) .
C9 H9A 0.9900 .
C9 H9B 0.9900 .
C11 N10 1.478(6) .
C11 C12 1.503(8) .
C11 H11A 0.9900 .
C11 H11B 0.9900 .
C12 N7 1.459(7) .
C12 H12A 0.9900 .
C12 H12B 0.9900 .
C15 S1 1.759(6) .
C15 H15A 0.9800 .
C15 H15B 0.9800 .
C15 H15C 0.9800 .
N10 S1 1.631(4) .
O13 S1 1.434(4) .
O14 S1 1.435(4) .
